data_4103942
loop_
_publ_author_name
'Jos\'e Barluenga'
'Eva Tudela'
'Alfredo Ballesteros'
'Miguel Tom\'as'

_publ_section_title
;
 Asymmetric C2-C3 Cyclopentannulation of the Indole Ring
;
_journal_name_full 'Journal of the American Chemical Society'
_journal_page_first 2096
_journal_page_last 2097
_journal_paper_doi 10.1021/ja809919t
_journal_volume 131
_journal_year 2009
_chemical_absolute_configuration ad
_chemical_formula_moiety 'C14 H24 I N O'
_chemical_formula_sum 'C14 H24 I N O'
_chemical_formula_weight 349.24
_chemical_name_systematic
;
 ?
;
_space_group_IT_number 19
_symmetry_cell_setting orthorhombic
_symmetry_space_group_name_Hall 'P 2ac 2ab'
_symmetry_space_group_name_H-M 'P 21 21 21'
_atom_sites_solution_hydrogens geom
_atom_sites_solution_primary direct
_atom_sites_solution_secondary difmap
_audit_creation_method SHELXL-97
_cell_angle_alpha 90.00
_cell_angle_beta 90.00
_cell_angle_gamma 90.00
_cell_formula_units_Z 4
_cell_length_a 7.28670(10)
_cell_length_b 10.3536(2)
_cell_length_c 19.1306(3)
_cell_measurement_reflns_used 7360
_cell_measurement_temperature 150(2)
_cell_measurement_theta_max 73.5406
_cell_measurement_theta_min 4.2649
_cell_volume 1443.28(4)
_computing_cell_refinement
;
CrysAlis RED, Oxford Diffraction Ltd.,
Version 1.171.32.5 (release 08-05-2007 CrysAlis171 .NET)
(compiled May  8 2007,13:10:02)
;
_computing_data_collection
;
CrysAlis CCD, Oxford Diffraction Ltd.,
Version 1.171.32.5 (release 08-05-2007 CrysAlis171 .NET)
(compiled May  8 2007,13:10:02)
;
_computing_data_reduction
;
CrysAlis RED, Oxford Diffraction Ltd.,
Version 1.171.32.5 (release 08-05-2007 CrysAlis171 .NET)
(compiled May  8 2007,13:10:02)
;
_computing_molecular_graphics 'PLATON (Spek, 2006)'
_computing_publication_material 'SHELXL-97(Sheldrick, 1997)'
_computing_structure_refinement 'SHELXL-97 (Sheldrick, 1997)'
_computing_structure_solution 'SIR-92 (Altomare, 1994)'
_diffrn_ambient_temperature 150(2)
_diffrn_detector_area_resol_mean 8.2640
_diffrn_measured_fraction_theta_full 0.984
_diffrn_measured_fraction_theta_max 0.964
_diffrn_measurement_device_type
;
 Oxford Diffraction Xcalibur Nova
;
_diffrn_measurement_method '\f and \w scans'
_diffrn_radiation_monochromator graphite
_diffrn_radiation_source 'Nova (Cu) X-ray Source'
_diffrn_radiation_type CuK\a
_diffrn_radiation_wavelength 1.54184
_diffrn_reflns_av_R_equivalents 0.0271
_diffrn_reflns_av_sigmaI/netI 0.0212
_diffrn_reflns_limit_h_max 9
_diffrn_reflns_limit_h_min -8
_diffrn_reflns_limit_k_max 12
_diffrn_reflns_limit_k_min -12
_diffrn_reflns_limit_l_max 19
_diffrn_reflns_limit_l_min -22
_diffrn_reflns_number 6255
_diffrn_reflns_theta_full 70.00
_diffrn_reflns_theta_max 73.86
_diffrn_reflns_theta_min 4.62
_diffrn_standards_number 0
_exptl_absorpt_coefficient_mu 17.308
_exptl_absorpt_correction_T_max 1.0000
_exptl_absorpt_correction_T_min 0.3017
_exptl_absorpt_correction_type multi-scan
_exptl_absorpt_process_details
;
CrysAlis RED, Oxford Diffraction Ltd.,
Version 1.171.32.15 (release 10-01-2008 CrysAlis171 .NET)
(compiled Jan 10 2008,16:37:18)
empirical absorption correction using spherical harmonics,
 implemented in SCALE3 ABSPACK scaling algorithm.
;
_exptl_crystal_colour colorless
_exptl_crystal_density_diffrn 1.607
_exptl_crystal_density_method 'not measured'
_exptl_crystal_description prism
_exptl_crystal_F_000 704
_exptl_crystal_size_max 0.15
_exptl_crystal_size_mid 0.12
_exptl_crystal_size_min 0.12
_refine_diff_density_max 0.851
_refine_diff_density_min -1.482
_refine_diff_density_rms 0.194
_refine_ls_abs_structure_details 'Flack H D (1983), Acta Cryst. A39, 876-881'
_refine_ls_abs_structure_Flack -0.010(12)
_refine_ls_extinction_coef 0.0028(3)
_refine_ls_extinction_expression Fc^*^=kFc[1+0.001xFc^2^\l^3^/sin(2\q)]^-1/4^
_refine_ls_extinction_method SHELXL
_refine_ls_goodness_of_fit_ref 1.148
_refine_ls_hydrogen_treatment noref
_refine_ls_matrix_type full
_refine_ls_number_parameters 155
_refine_ls_number_reflns 2773
_refine_ls_number_restraints 0
_refine_ls_restrained_S_all 1.148
_refine_ls_R_factor_all 0.0364
_refine_ls_R_factor_gt 0.0348
_refine_ls_shift/su_max 0.001
_refine_ls_shift/su_mean 0.000
_refine_ls_structure_factor_coef Fsqd
_refine_ls_weighting_details 'calc w=1/[\s^2^(Fo^2^)+(0.0768P)^2^+3.8182P] where P=(Fo^2^+2Fc^2^)/3'
_refine_ls_weighting_scheme calc
_refine_ls_wR_factor_gt 0.0967
_refine_ls_wR_factor_ref 0.1130
_reflns_number_gt 2753
_reflns_number_total 2773
_reflns_threshold_expression >2sigma(I)
_cod_data_source_file ja809919t_si_003.cif
_cod_data_source_block (-)-8
_cod_database_code 4103942

loop_
_symmetry_equiv_pos_as_xyz
'x, y, z'
'-x+1/2, -y, z+1/2'
'x+1/2, -y+1/2, -z'
'-x, y+1/2, -z+1/2'

loop_
_atom_site_label
_atom_site_type_symbol
_atom_site_fract_x
_atom_site_fract_y
_atom_site_fract_z
_atom_site_U_iso_or_equiv
_atom_site_adp_type
_atom_site_occupancy
_atom_site_symmetry_multiplicity
_atom_site_calc_flag
_atom_site_refinement_flags
I1 I 1.32600(5) 0.78470(3) 0.684265(18) 0.02082(17) Uani 1 1 d .
O1 O 0.6080(6) 0.8858(4) 0.9413(2) 0.0238(9) Uani 1 1 d .
C4 C 1.0483(8) 0.9946(6) 0.9041(3) 0.0174(11) Uani 1 1 d .
H4 H 1.0018 1.0414 0.8632 0.021 Uiso 1 1 calc R
C2 C 0.7599(8) 0.9068(6) 0.9167(3) 0.0162(11) Uani 1 1 d .
C1 C 0.8478(8) 0.8384(5) 0.8530(3) 0.0161(11) Uani 1 1 d .
N1 N 0.8089(7) 0.6931(4) 0.8450(2) 0.0153(9) Uani 1 1 d .
C6 C 1.1617(9) 0.7727(6) 0.9081(3) 0.0242(12) Uani 1 1 d .
H6B H 1.2922 0.7882 0.9024 0.029 Uiso 1 1 calc R
H6A H 1.1315 0.7866 0.9569 0.029 Uiso 1 1 calc R
C5 C 1.0553(8) 0.8695(6) 0.8633(3) 0.0170(11) Uani 1 1 d .
H5 H 1.1159 0.8824 0.8181 0.020 Uiso 1 1 calc R
C7 C 1.1204(9) 0.6332(6) 0.8892(3) 0.0245(13) Uani 1 1 d .
H7A H 1.1581 0.6158 0.8415 0.029 Uiso 1 1 calc R
H7B H 1.1869 0.5753 0.9200 0.029 Uiso 1 1 calc R
C8 C 0.9163(9) 0.6121(6) 0.8968(3) 0.0208(12) Uani 1 1 d .
H8B H 0.8790 0.6345 0.9440 0.025 Uiso 1 1 calc R
H8A H 0.8884 0.5215 0.8894 0.025 Uiso 1 1 calc R
C12 C 1.2108(8) 1.0767(6) 0.9069(3) 0.0209(12) Uani 1 1 d .
H12 H 1.3170 1.0466 0.8801 0.025 Uiso 1 1 calc R
C11 C 0.7746(9) 0.9100(6) 0.7889(3) 0.0229(13) Uani 1 1 d .
H11B H 0.8246 0.8719 0.7473 0.034 Uiso 1 1 calc R
H11C H 0.8101 0.9992 0.7913 0.034 Uiso 1 1 calc R
H11A H 0.6432 0.9039 0.7878 0.034 Uiso 1 1 calc R
C3 C 0.8863(8) 1.0091(6) 0.9376(3) 0.0204(12) Uani 1 1 d .
H3A H 0.8338 1.0927 0.9263 0.025 Uiso 1 1 calc R
H3B H 0.9058 1.0057 0.9877 0.025 Uiso 1 1 calc R
C10 C 0.8557(8) 0.6474(6) 0.7721(3) 0.0198(12) Uani 1 1 d .
H10A H 0.7888 0.6977 0.7385 0.030 Uiso 1 1 calc R
H10B H 0.8230 0.5580 0.7673 0.030 Uiso 1 1 calc R
H10C H 0.9850 0.6575 0.7641 0.030 Uiso 1 1 calc R
C14 C 1.2545(11) 1.1527(8) 0.9735(3) 0.0315(15) Uani 1 1 d .
H14A H 1.1716 1.1433 1.0128 0.038 Uiso 1 1 calc R
H14B H 1.3826 1.1635 0.9860 0.038 Uiso 1 1 calc R
C9 C 0.6088(8) 0.6587(6) 0.8559(3) 0.0210(12) Uani 1 1 d .
H9B H 0.5711 0.6855 0.9017 0.031 Uiso 1 1 calc R
H9C H 0.5934 0.5669 0.8515 0.031 Uiso 1 1 calc R
H9A H 0.5352 0.7017 0.8214 0.031 Uiso 1 1 calc R
C13 C 1.1862(9) 1.2229(6) 0.9111(3) 0.0269(13) Uani 1 1 d .
H13B H 1.2728 1.2765 0.8858 0.032 Uiso 1 1 calc R
H13A H 1.0619 1.2562 0.9126 0.032 Uiso 1 1 calc R

loop_
_atom_site_aniso_label
_atom_site_aniso_U_11
_atom_site_aniso_U_22
_atom_site_aniso_U_33
_atom_site_aniso_U_23
_atom_site_aniso_U_13
_atom_site_aniso_U_12
I1 0.0208(2) 0.0219(2) 0.0198(2) 0.00085(13) -0.00098(13) -0.00152(15)
O1 0.019(2) 0.029(2) 0.024(2) -0.0038(17) 0.0081(17) -0.0027(16)
C4 0.018(3) 0.022(3) 0.012(3) -0.002(2) 0.002(2) 0.000(2)
C2 0.016(3) 0.020(3) 0.012(3) -0.003(2) 0.001(2) 0.003(2)
C1 0.014(3) 0.016(2) 0.018(3) -0.002(2) 0.000(2) 0.001(2)
N1 0.013(2) 0.020(2) 0.013(2) -0.0038(17) -0.0002(17) -0.0012(19)
C6 0.018(3) 0.026(3) 0.028(3) -0.003(2) -0.005(2) 0.003(3)
C5 0.016(3) 0.020(3) 0.015(3) -0.004(2) 0.003(2) 0.001(2)
C7 0.024(3) 0.026(3) 0.023(3) 0.000(2) -0.005(2) 0.009(3)
C8 0.026(3) 0.022(3) 0.015(3) 0.002(2) -0.007(2) 0.001(2)
C12 0.020(3) 0.032(3) 0.010(3) -0.007(2) -0.003(2) 0.005(2)
C11 0.023(3) 0.021(3) 0.024(3) -0.002(2) -0.008(2) -0.004(2)
C3 0.018(3) 0.026(3) 0.017(3) -0.002(2) 0.000(2) 0.003(2)
C10 0.025(3) 0.023(3) 0.012(3) -0.005(2) 0.003(2) -0.001(2)
C14 0.033(3) 0.045(4) 0.017(3) -0.007(3) -0.002(2) -0.012(3)
C9 0.015(3) 0.023(3) 0.025(3) 0.001(2) 0.001(2) -0.006(2)
C13 0.022(3) 0.027(3) 0.032(3) -0.002(3) 0.002(2) -0.008(3)

loop_
_atom_type_symbol
_atom_type_description
_atom_type_scat_dispersion_real
_atom_type_scat_dispersion_imag
_atom_type_scat_source
C C 0.0181 0.0091 'International Tables Vol C Tables 4.2.6.8 and 6.1.1.4'
H H 0.0000 0.0000 'International Tables Vol C Tables 4.2.6.8 and 6.1.1.4'
N N 0.0311 0.0180 'International Tables Vol C Tables 4.2.6.8 and 6.1.1.4'
O O 0.0492 0.0322 'International Tables Vol C Tables 4.2.6.8 and 6.1.1.4'
I I -0.3257 6.8362 'International Tables Vol C Tables 4.2.6.8 and 6.1.1.4'

loop_
_geom_angle_atom_site_label_1
_geom_angle_atom_site_label_2
_geom_angle_atom_site_label_3
_geom_angle
C3 C4 C12 128.8(6)
C3 C4 C5 111.7(5)
C12 C4 C5 119.4(5)
C3 C4 H4 91.3
C12 C4 H4 91.3
C5 C4 H4 91.3
O1 C2 C3 126.4(5)
O1 C2 C1 126.6(5)
C3 C2 C1 106.7(5)
C11 C1 N1 109.3(5)
C11 C1 C2 105.4(5)
N1 C1 C2 116.7(5)
C11 C1 C5 109.9(5)
N1 C1 C5 113.1(5)
C2 C1 C5 102.0(4)
C10 N1 C9 105.7(4)
C10 N1 C8 108.3(4)
C9 N1 C8 106.0(4)
C10 N1 C1 110.9(4)
C9 N1 C1 113.2(5)
C8 N1 C1 112.4(4)
C7 C6 C5 112.9(5)
C7 C6 H6B 109.0
C5 C6 H6B 109.0
C7 C6 H6A 109.0
C5 C6 H6A 109.0
H6B C6 H6A 107.8
C4 C5 C6 106.9(5)
C4 C5 C1 102.1(4)
C6 C5 C1 115.3(5)
C4 C5 H5 110.7
C6 C5 H5 110.7
C1 C5 H5 110.7
C8 C7 C6 108.0(5)
C8 C7 H7A 110.1
C6 C7 H7A 110.1
C8 C7 H7B 110.1
C6 C7 H7B 110.1
H7A C7 H7B 108.4
C7 C8 N1 111.4(5)
C7 C8 H8B 109.4
N1 C8 H8B 109.4
C7 C8 H8A 109.4
N1 C8 H8A 109.4
H8B C8 H8A 108.0
C4 C12 C13 119.0(5)
C4 C12 C14 120.0(5)
C13 C12 C14 58.0(5)
C4 C12 H12 115.9
C13 C12 H12 115.9
C14 C12 H12 115.9
C1 C11 H11B 109.5
C1 C11 H11C 109.5
H11B C11 H11C 109.5
C1 C11 H11A 109.5
H11B C11 H11A 109.5
H11C C11 H11A 109.5
C4 C3 C2 109.8(5)
C4 C3 H3A 109.7
C2 C3 H3A 109.7
C4 C3 H3B 109.7
C2 C3 H3B 109.7
H3A C3 H3B 108.2
N1 C10 H10A 109.5
N1 C10 H10B 109.5
H10A C10 H10B 109.5
N1 C10 H10C 109.5
H10A C10 H10C 109.5
H10B C10 H10C 109.5
C13 C14 C12 60.9(4)
C13 C14 H14A 117.7
C12 C14 H14A 117.7
C13 C14 H14B 117.7
C12 C14 H14B 117.7
H14A C14 H14B 114.8
N1 C9 H9B 109.5
N1 C9 H9C 109.5
H9B C9 H9C 109.5
N1 C9 H9A 109.5
H9B C9 H9A 109.5
H9C C9 H9A 109.5
C14 C13 C12 61.1(4)
C14 C13 H13B 117.7
C12 C13 H13B 117.7
C14 C13 H13A 117.7
C12 C13 H13A 117.7
H13B C13 H13A 114.8

loop_
_geom_bond_atom_site_label_1
_geom_bond_atom_site_label_2
_geom_bond_distance
O1 C2 1.223(7)
C4 C3 1.352(8)
C4 C12 1.459(8)
C4 C5 1.513(8)
C4 H4 0.9800
C2 C3 1.460(8)
C2 C1 1.547(7)
C1 C11 1.528(8)
C1 N1 1.539(7)
C1 C5 1.559(8)
N1 C10 1.512(7)
N1 C9 1.515(8)
N1 C8 1.516(7)
C6 C7 1.519(9)
C6 C5 1.530(8)
C6 H6B 0.9700
C6 H6A 0.9700
C5 H5 0.9800
C7 C8 1.511(9)
C7 H7A 0.9700
C7 H7B 0.9700
C8 H8B 0.9700
C8 H8A 0.9700
C12 C13 1.526(9)
C12 C14 1.530(8)
C12 H12 0.9800
C11 H11B 0.9600
C11 H11C 0.9600
C11 H11A 0.9600
C3 H3A 0.9700
C3 H3B 0.9700
C10 H10A 0.9600
C10 H10B 0.9600
C10 H10C 0.9600
C14 C13 1.483(10)
C14 H14A 0.9700
C14 H14B 0.9700
C9 H9B 0.9600
C9 H9C 0.9600
C9 H9A 0.9600
C13 H13B 0.9700
C13 H13A 0.9700

loop_
_geom_torsion_atom_site_label_1
_geom_torsion_atom_site_label_2
_geom_torsion_atom_site_label_3
_geom_torsion_atom_site_label_4
_geom_torsion
O1 C2 C1 C11 84.2(7)
C3 C2 C1 C11 -90.8(5)
O1 C2 C1 N1 -37.3(8)
C3 C2 C1 N1 147.8(5)
O1 C2 C1 C5 -161.1(6)
C3 C2 C1 C5 24.0(6)
C11 C1 N1 C10 44.7(7)
C2 C1 N1 C10 164.1(5)
C5 C1 N1 C10 -78.1(6)
C11 C1 N1 C9 -73.9(6)
C2 C1 N1 C9 45.5(6)
C5 C1 N1 C9 163.3(5)
C11 C1 N1 C8 166.0(5)
C2 C1 N1 C8 -74.6(6)
C5 C1 N1 C8 43.3(6)
C3 C4 C5 C6 -99.2(6)
C12 C4 C5 C6 76.6(6)
C3 C4 C5 C1 22.2(6)
C12 C4 C5 C1 -162.0(5)
C7 C6 C5 C4 158.0(5)
C7 C6 C5 C1 45.3(7)
C11 C1 C5 C4 84.7(5)
N1 C1 C5 C4 -152.9(4)
C2 C1 C5 C4 -26.7(5)
C11 C1 C5 C6 -159.8(5)
N1 C1 C5 C6 -37.4(6)
C2 C1 C5 C6 88.7(5)
C5 C6 C7 C8 -57.5(7)
C6 C7 C8 N1 64.5(6)
C10 N1 C8 C7 64.5(6)
C9 N1 C8 C7 177.5(5)
C1 N1 C8 C7 -58.4(7)
C3 C4 C12 C13 -37.5(9)
C5 C4 C12 C13 147.5(6)
C3 C4 C12 C14 30.2(10)
C5 C4 C12 C14 -144.8(6)
C12 C4 C3 C2 177.5(6)
C5 C4 C3 C2 -7.2(7)
O1 C2 C3 C4 173.7(6)
C1 C2 C3 C4 -11.4(7)
C4 C12 C14 C13 -107.4(7)
C4 C12 C13 C14 109.1(6)
